data_8000268
loop_
_publ_author_name
'Gui, Di'
'Ji, Lijun'
'Muhammad, Azeem'
'Li, Wei'
'Cai, Weizhao'
'Li, Yanchun'
'Li, Xiaodong'
'Wu, Xiang'
'Lu, Peixiang'

_publ_section_title
;
 Jahn-Teller Effect on Framework Flexibility of Hybrid Organic-Inorganic
 Perovskites.
;
_journal_name_full 'The journal of physical chemistry letters'
_journal_page_first 751
_journal_page_last 755
_journal_paper_doi 10.1021/acs.jpclett.7b03229
_journal_year 2018
_chemical_absolute_configuration ad
_chemical_formula_moiety 'C3 H3 Cu O6, C H6 N3'
_chemical_formula_sum 'C4 H9 Cu N3 O6'
_chemical_formula_weight 258.68
_space_group_crystal_system orthorhombic
_space_group_IT_number 33
_space_group_name_Hall 'P 2c -2n'
_space_group_name_H-M_alt 'P n a 21'
_symmetry_space_group_name_Hall 'P 2c -2n'
_symmetry_space_group_name_H-M 'P n a 21'
_atom_sites_solution_hydrogens geom
_atom_sites_solution_primary direct
_atom_sites_solution_secondary difmap
_audit_creation_date 2017-08-04
_audit_creation_method
;
Olex2 1.2
(compiled 2017.03.28 svn.r3405 for OlexSys, GUI svn.r5370)
;
_cell_angle_alpha 90.00
_cell_angle_beta 90.00
_cell_angle_gamma 90.00
_cell_formula_units_Z 4
_cell_length_a 8.5134(3)
_cell_length_b 9.0450(4)
_cell_length_c 11.3434(4)
_cell_measurement_reflns_used 13784
_cell_measurement_temperature 210.02(2)
_cell_measurement_theta_max 30.3300
_cell_measurement_theta_min 3.7440
_cell_volume 873.48(6)
_computing_molecular_graphics 'Olex2 (Dolomanov et al., 2009)'
_computing_publication_material 'Olex2 (Dolomanov et al., 2009)'
_computing_structure_refinement 'XL (Sheldrick, 2008)'
_computing_structure_solution 'SHELXS-97 (Sheldrick, 1990)'
_diffrn_ambient_temperature 210.02(2)
_diffrn_measured_fraction_theta_full 0.964
_diffrn_measured_fraction_theta_max 0.964
_diffrn_measurement_device_type 'XtaLAB Pro: Kappa single'
_diffrn_measurement_method '\w scans'
_diffrn_radiation_monochromator graphite
_diffrn_radiation_type MoK\a
_diffrn_radiation_wavelength 0.71073
_diffrn_reflns_av_R_equivalents 0.0188
_diffrn_reflns_av_unetI/netI 0.0085
_diffrn_reflns_limit_h_max 12
_diffrn_reflns_limit_h_min -11
_diffrn_reflns_limit_k_max 12
_diffrn_reflns_limit_k_min -12
_diffrn_reflns_limit_l_max 15
_diffrn_reflns_limit_l_min -16
_diffrn_reflns_number 23138
_diffrn_reflns_theta_full 30.23
_diffrn_reflns_theta_max 30.23
_diffrn_reflns_theta_min 3.75
_diffrn_source 'fine-focus sealed tube'
_exptl_absorpt_coefficient_mu 2.512
_exptl_absorpt_correction_T_max 1.00000
_exptl_absorpt_correction_T_min 0.83336
_exptl_crystal_colour blue
_exptl_crystal_density_diffrn 1.967
_exptl_crystal_density_method 'not measured'
_exptl_crystal_description block
_exptl_crystal_F_000 524
_exptl_crystal_size_max 0.363
_exptl_crystal_size_mid 0.188
_exptl_crystal_size_min 0.181
_refine_diff_density_max 0.199
_refine_diff_density_min -0.623
_refine_diff_density_rms 0.078
_refine_ls_abs_structure_details 'Flack H D (1983), Acta Cryst. A39, 876-881'
_refine_ls_abs_structure_Flack 0.583(19)
_refine_ls_extinction_method none
_refine_ls_goodness_of_fit_ref 1.113
_refine_ls_hydrogen_treatment mixed
_refine_ls_matrix_type full
_refine_ls_number_parameters 143
_refine_ls_number_reflns 2450
_refine_ls_number_restraints 1
_refine_ls_restrained_S_all 1.113
_refine_ls_R_factor_all 0.0214
_refine_ls_R_factor_gt 0.0210
_refine_ls_shift/su_max 0.001
_refine_ls_shift/su_mean 0.000
_refine_ls_structure_factor_coef Fsqd
_refine_ls_weighting_details 'calc w=1/[\s^2^(Fo^2^)+(0.0275P)^2^+0.6331P] where P=(Fo^2^+2Fc^2^)/3'
_refine_ls_weighting_scheme calc
_refine_ls_wR_factor_gt 0.0583
_refine_ls_wR_factor_ref 0.0586
_reflns_number_gt 2399
_reflns_number_total 2450
_reflns_threshold_expression >2sigma(I)
_cod_data_source_file Cu-210K.cif
_cod_data_source_block Cu_210_00-multiscan
_cod_original_cell_volume 873.49(6)
_cod_database_code 8000268
_olex2_refinement_description
;
1. Fixed Uiso
 At 1.2 times of:
  All C(H) groups, All N(H,H) groups
2.a Aromatic/amide H refined with riding coordinates:
 C1(H1), C2(H2), C3(H3)
2.b X=CH2 refined with riding coordinates:
 N3(H3A,H3B)
;
_olex2_submission_special_instructions 'No special instructions were received'

loop_
_space_group_symop_id
_space_group_symop_operation_xyz
1 'x, y, z'
2 '-x, -y, z+1/2'
3 '-x+1/2, y+1/2, z+1/2'
4 'x+1/2, -y+1/2, z'

loop_
_atom_site_label
_atom_site_type_symbol
_atom_site_fract_x
_atom_site_fract_y
_atom_site_fract_z
_atom_site_U_iso_or_equiv
_atom_site_adp_type
_atom_site_occupancy
_atom_site_calc_flag
_atom_site_refinement_flags_posn
Cu1 Cu -0.00579(2) -0.00083(3) 0.47638(11) 0.00986(6) Uani 1 d .
O4 O -0.00150(15) -0.11173(19) 0.32324(15) 0.0149(3) Uani 1 d .
O6 O 0.20735(16) 0.15205(15) 0.41557(14) 0.0182(3) Uani 1 d .
O1 O -0.01384(16) 0.11004(18) 0.62830(15) 0.0152(3) Uani 1 d .
O5 O -0.13851(16) 0.15117(15) 0.40388(12) 0.0176(3) Uani 1 d .
O2 O 0.16759(16) -0.12235(13) 0.53895(12) 0.0149(2) Uani 1 d .
O3 O -0.17926(17) -0.17979(16) 0.55146(14) 0.0209(3) Uani 1 d .
C1 C 0.2036(2) -0.2550(2) 0.51295(16) 0.0160(3) Uani 1 d .
H1 H 0.1377 -0.3061 0.4618 0.019 Uiso 1 calc R
C2 C 0.0079(2) -0.04570(17) 0.2259(3) 0.0149(3) Uani 1 d .
H2 H 0.0107 0.0571 0.2265 0.018 Uiso 1 calc R
C3 C 0.2464(2) 0.2779(2) 0.44675(17) 0.0151(3) Uani 1 d .
H3 H 0.1874 0.3235 0.5054 0.018 Uiso 1 calc R
C4 C -0.0062(2) 0.50079(15) 0.7248(10) 0.0165(3) Uani 1 d .
N3 N -0.0139(2) 0.64661(15) 0.7299(3) 0.0203(3) Uani 1 d .
H3A H -0.0797 0.6936 0.6863 0.024 Uiso 1 calc R
H3B H 0.0470 0.6945 0.7769 0.024 Uiso 1 calc R
N2 N -0.0970(2) 0.4251(2) 0.6544(2) 0.0259(4) Uani 1 d .
N1 N 0.0935(2) 0.4296(2) 0.7986(2) 0.0247(4) Uani 1 d .
H1A H 0.087(4) 0.336(3) 0.799(3) 0.030(7) Uiso 1 d .
H2A H -0.168(4) 0.476(3) 0.611(3) 0.029(7) Uiso 1 d .
H2B H -0.084(3) 0.350(3) 0.650(3) 0.022(7) Uiso 1 d .
H1B H 0.135(5) 0.469(4) 0.832(4) 0.048(12) Uiso 1 d .

loop_
_atom_site_aniso_label
_atom_site_aniso_U_11
_atom_site_aniso_U_22
_atom_site_aniso_U_33
_atom_site_aniso_U_23
_atom_site_aniso_U_13
_atom_site_aniso_U_12
Cu1 0.01294(10) 0.00927(10) 0.00738(9) -0.00038(5) -0.00055(11) 0.00237(6)
O4 0.0241(7) 0.0115(7) 0.0089(8) 0.0002(6) -0.0009(4) 0.0007(4)
O6 0.0178(6) 0.0133(6) 0.0236(7) 0.0006(5) 0.0024(6) -0.0038(5)
O1 0.0246(7) 0.0113(7) 0.0097(8) 0.0001(6) -0.0004(5) 0.0019(5)
O5 0.0199(6) 0.0194(6) 0.0136(6) 0.0035(5) 0.0012(5) 0.0090(5)
O2 0.0158(5) 0.0119(6) 0.0170(6) -0.0009(5) -0.0034(5) 0.0030(5)
O3 0.0210(6) 0.0201(7) 0.0217(6) 0.0031(6) -0.0039(6) -0.0096(6)
C1 0.0185(8) 0.0148(7) 0.0149(8) -0.0013(6) -0.0035(7) 0.0017(6)
C2 0.0226(8) 0.0098(6) 0.0124(6) 0.0013(11) -0.0001(6) 0.0000(6)
C3 0.0138(7) 0.0166(7) 0.0149(8) 0.0008(6) 0.0016(6) -0.0003(6)
C4 0.0170(8) 0.0146(7) 0.0180(8) 0.0010(8) -0.0024(8) 0.0001(6)
N3 0.0264(8) 0.0117(6) 0.0228(7) -0.0019(9) -0.0071(7) -0.0002(6)
N2 0.0303(9) 0.0129(8) 0.0346(10) -0.0040(7) -0.0167(8) 0.0039(7)
N1 0.0280(9) 0.0155(8) 0.0305(9) 0.0038(7) -0.0157(8) -0.0028(7)

loop_
_atom_type_symbol
_atom_type_description
_atom_type_scat_dispersion_real
_atom_type_scat_dispersion_imag
_atom_type_scat_source
C C 0.0033 0.0016 'International Tables Vol C Tables 4.2.6.8 and 6.1.1.4'
H H 0.0000 0.0000 'International Tables Vol C Tables 4.2.6.8 and 6.1.1.4'
N N 0.0061 0.0033 'International Tables Vol C Tables 4.2.6.8 and 6.1.1.4'
O O 0.0106 0.0060 'International Tables Vol C Tables 4.2.6.8 and 6.1.1.4'
Cu Cu 0.3201 1.2651 'International Tables Vol C Tables 4.2.6.8 and 6.1.1.4'

loop_
_geom_angle_atom_site_label_1
_geom_angle_atom_site_label_2
_geom_angle_atom_site_label_3
_geom_angle
_geom_angle_site_symmetry_1
_geom_angle_site_symmetry_3
O4 Cu1 O6 91.47(7) . .
O4 Cu1 O3 88.90(6) . .
O1 Cu1 O4 179.06(6) . .
O1 Cu1 O6 89.11(6) . .
O1 Cu1 O3 90.66(8) . .
O5 Cu1 O4 89.88(8) . .
O5 Cu1 O6 84.86(6) . .
O5 Cu1 O1 89.43(7) . .
O5 Cu1 O2 166.67(6) . .
O5 Cu1 O3 105.83(5) . .
O2 Cu1 O4 91.11(7) . .
O2 Cu1 O6 81.82(5) . .
O2 Cu1 O1 89.71(8) . .
O2 Cu1 O3 87.48(6) . .
O3 Cu1 O6 169.30(6) . .
C2 O4 Cu1 121.57(16) . .
C3 O6 Cu1 130.95(13) . .
C2 O1 Cu1 121.94(15) 2 .
C3 O5 Cu1 129.73(14) 4_455 .
C1 O2 Cu1 128.46(13) . .
C1 O3 Cu1 134.93(14) 4_445 .
O3 C1 O2 124.15(18) 4_545 .
O1 C2 O4 123.93(14) 2_554 .
O6 C3 O5 124.27(18) . 4
N3 C4 N1 118.6(6) . .
N2 C4 N3 121.4(5) . .
N2 C4 N1 119.96(15) . .

loop_
_geom_bond_atom_site_label_1
_geom_bond_atom_site_label_2
_geom_bond_distance
_geom_bond_site_symmetry_2
Cu1 O4 2.006(2) .
Cu1 O6 2.3834(14) .
Cu1 O1 1.995(2) .
Cu1 O5 1.9604(15) .
Cu1 O2 1.9725(14) .
Cu1 O3 2.3508(15) .
O4 C2 1.257(4) .
O6 C3 1.238(2) .
O1 C2 1.252(4) 2
O5 C3 1.268(2) 4_455
O2 C1 1.273(2) .
O3 C1 1.239(2) 4_445
C1 O3 1.239(2) 4_545
C2 O1 1.252(4) 2_554
C3 O5 1.268(2) 4
C4 N3 1.322(2) .
C4 N2 1.306(7) .
C4 N1 1.354(7) .
